data_4316495
loop_
_publ_author_name
'Kogularamanan Suntharalingam'
'Andrew J. P. White'
'Ramon Vilar'

_publ_section_title
;
 Two Metals Are Better than One: Investigations on the Interactions
 between Dinuclear Metal Complexes and Quadruplex DNA
;
_journal_name_full 'Inorganic Chemistry'
_journal_page_first 8371
_journal_page_last 8380
_journal_paper_doi 10.1021/ic100884p
_journal_volume 49
_journal_year 2010
_chemical_formula_moiety 'C21 H22 Cl2 Cu N4 O2, H2 O'
_chemical_formula_sum 'C21 H24 Cl2 Cu N4 O3'
_chemical_formula_weight 514.88
_chemical_name_systematic
; 
 ? 
;
_space_group_IT_number 14
_symmetry_cell_setting monoclinic
_symmetry_space_group_name_Hall '-P 2ybc'
_symmetry_space_group_name_H-M 'P 1 21/c 1'
_atom_sites_solution_hydrogens geom
_atom_sites_solution_primary direct
_atom_sites_solution_secondary difmap
_audit_creation_method SHELXL-97
_cell_angle_alpha 90.00
_cell_angle_beta 103.0551(12)
_cell_angle_gamma 90.00
_cell_formula_units_Z 4
_cell_length_a 16.01719(19)
_cell_length_b 14.02884(14)
_cell_length_c 9.97472(12)
_cell_measurement_reflns_used 4210
_cell_measurement_temperature 173(2)
_cell_measurement_theta_max 72.3635
_cell_measurement_theta_min 2.8317
_cell_volume 2183.41(4)
_computing_cell_refinement 'CrysAlis RED, Oxford Diffraction Ltd'
_computing_data_collection 'CrysAlis CCD, Oxford Diffraction Ltd'
_computing_data_reduction 'CrysAlis RED, Oxford Diffraction Ltd'
_computing_molecular_graphics 'Bruker SHELXTL'
_computing_publication_material 'Bruker SHELXTL'
_computing_structure_refinement 'SHELXL-97 (Sheldrick, 1997)'
_computing_structure_solution 'SHELXS-97 (Sheldrick, 1990)'
_diffrn_ambient_temperature 173(2)
_diffrn_detector_area_resol_mean 8.2556
_diffrn_measured_fraction_theta_full 0.985
_diffrn_measured_fraction_theta_max 0.969
_diffrn_measurement_device_type 'OD Xcalibur PX Ultra'
_diffrn_measurement_method 'omega scans'
_diffrn_radiation_monochromator graphite
_diffrn_radiation_source 'Enhance Ultra (Cu) X-ray Source'
_diffrn_radiation_type CuK\a
_diffrn_radiation_wavelength 1.54184
_diffrn_reflns_av_R_equivalents 0.0207
_diffrn_reflns_av_sigmaI/netI 0.0258
_diffrn_reflns_limit_h_max 13
_diffrn_reflns_limit_h_min -19
_diffrn_reflns_limit_k_max 17
_diffrn_reflns_limit_k_min -15
_diffrn_reflns_limit_l_max 12
_diffrn_reflns_limit_l_min -10
_diffrn_reflns_number 8103
_diffrn_reflns_theta_full 71.00
_diffrn_reflns_theta_max 72.49
_diffrn_reflns_theta_min 2.83
_exptl_absorpt_coefficient_mu 3.931
_exptl_absorpt_correction_T_max 0.894
_exptl_absorpt_correction_T_min 0.432
_exptl_absorpt_correction_type analytical
_exptl_absorpt_process_details
; 
CrysAlisPro, Oxford Diffraction Ltd., 
Version 1.171.33.41 (release 06-05-2009 CrysAlis171 .NET) 
(compiled May  6 2009,17:20:42) 
Analytical numeric absorption correction using a multifaceted crystal 
model based on expressions derived by R.C. Clark & J.S. Reid. 
(Clark, R. C. & Reid, J. S. (1995). Acta Cryst. A51, 887-897) 
;
_exptl_crystal_colour Blue
_exptl_crystal_density_diffrn 1.566
_exptl_crystal_density_method 'not measured'
_exptl_crystal_description 'thin plates'
_exptl_crystal_F_000 1060
_exptl_crystal_size_max 0.31
_exptl_crystal_size_mid 0.28
_exptl_crystal_size_min 0.03
_refine_diff_density_max 0.476
_refine_diff_density_min -0.309
_refine_diff_density_rms 0.067
_refine_ls_extinction_method none
_refine_ls_goodness_of_fit_ref 1.044
_refine_ls_hydrogen_treatment mixed
_refine_ls_matrix_type full
_refine_ls_number_parameters 288
_refine_ls_number_reflns 4194
_refine_ls_number_restraints 2
_refine_ls_restrained_S_all 1.043
_refine_ls_R_factor_all 0.0474
_refine_ls_R_factor_gt 0.0354
_refine_ls_shift/su_max 0.001
_refine_ls_shift/su_mean 0.000
_refine_ls_structure_factor_coef Fsqd
_refine_ls_weighting_details 'calc w=1/[\s^2^(Fo^2^)+(0.0646P)^2^+0.2440P] where P=(Fo^2^+2Fc^2^)/3'
_refine_ls_weighting_scheme calc
_refine_ls_wR_factor_gt 0.0982
_refine_ls_wR_factor_ref 0.1045
_reflns_number_gt 3314
_reflns_number_total 4194
_reflns_threshold_expression >2sigma(I)
_cod_data_source_file ic100884p_si_001_2.cif
_cod_data_source_block 6
_cod_depositor_comments
;
The following automatic conversions were performed:

'_symmetry_cell_setting' value 'Monoclinic' changed to 'monoclinic'
according to the built-in table from CIF Core dictionary named
'cif_core.dic' version 2.4.1 from 2010-06-29.

Automatic conversion script
Id: cif_fix_values 1646 2011-03-28 12:23:43Z adriana 
;
_cod_database_code 4316495

loop_
_symmetry_equiv_pos_as_xyz
'x, y, z'
'-x, y+1/2, -z+1/2'
'-x, -y, -z'
'x, -y-1/2, z-1/2'

loop_
_atom_site_label
_atom_site_type_symbol
_atom_site_fract_x
_atom_site_fract_y
_atom_site_fract_z
_atom_site_U_iso_or_equiv
_atom_site_adp_type
_atom_site_occupancy
_atom_site_symmetry_multiplicity
_atom_site_calc_flag
_atom_site_refinement_flags
_atom_site_disorder_assembly
_atom_site_disorder_group
Cu Cu 0.382485(19) 0.501456(19) 0.53530(3) 0.02197(12) Uani 1 1 d . . .
Cl1 Cl 0.26195(3) 0.51351(4) 0.65945(6) 0.03030(14) Uani 1 1 d . . .
Cl2 Cl 0.49710(3) 0.49826(3) 0.71189(5) 0.03003(15) Uani 1 1 d . . .
N1 N 0.30786(12) 0.50417(11) 0.35115(18) 0.0216(4) Uani 1 1 d . . .
C2 C 0.28149(13) 0.42158(14) 0.2888(2) 0.0211(4) Uani 1 1 d . . .
C3 C 0.22637(13) 0.42039(15) 0.1603(2) 0.0237(4) Uani 1 1 d . . .
H3A H 0.2072 0.3618 0.1161 0.028 Uiso 1 1 calc R . .
C4 C 0.19943(14) 0.50804(15) 0.0969(2) 0.0242(4) Uani 1 1 d . . .
C5 C 0.22966(13) 0.59383(15) 0.1616(2) 0.0242(4) Uani 1 1 d . . .
H5A H 0.2131 0.6536 0.1191 0.029 Uiso 1 1 calc R . .
C6 C 0.28509(13) 0.58786(15) 0.2910(2) 0.0217(4) Uani 1 1 d . . .
C7 C 0.31731(13) 0.33716(15) 0.3707(2) 0.0223(4) Uani 1 1 d . . .
N8 N 0.37092(11) 0.35828(12) 0.49280(17) 0.0224(4) Uani 1 1 d . . .
C9 C 0.40752(14) 0.28730(15) 0.5741(2) 0.0277(4) Uani 1 1 d . . .
H9A H 0.4446 0.3024 0.6601 0.033 Uiso 1 1 calc R . .
C10 C 0.39346(15) 0.19164(16) 0.5378(2) 0.0304(5) Uani 1 1 d . . .
H10A H 0.4207 0.1425 0.5974 0.036 Uiso 1 1 calc R . .
C11 C 0.33887(15) 0.16998(15) 0.4126(2) 0.0306(5) Uani 1 1 d . . .
H11A H 0.3280 0.1055 0.3849 0.037 Uiso 1 1 calc R . .
C12 C 0.30031(15) 0.24398(15) 0.3282(2) 0.0272(4) Uani 1 1 d . . .
H12A H 0.2626 0.2306 0.2421 0.033 Uiso 1 1 calc R . .
C13 C 0.32602(13) 0.66956(15) 0.3744(2) 0.0225(4) Uani 1 1 d . . .
N14 N 0.37962(11) 0.64426(12) 0.49498(18) 0.0231(4) Uani 1 1 d . . .
C15 C 0.42052(14) 0.71199(15) 0.5779(2) 0.0266(4) Uani 1 1 d . . .
H15A H 0.4572 0.6938 0.6628 0.032 Uiso 1 1 calc R . .
C16 C 0.41169(15) 0.80858(16) 0.5452(2) 0.0304(5) Uani 1 1 d . . .
H16A H 0.4422 0.8555 0.6058 0.036 Uiso 1 1 calc R . .
C17 C 0.35727(15) 0.83435(16) 0.4219(2) 0.0311(5) Uani 1 1 d . . .
H17A H 0.3498 0.8996 0.3965 0.037 Uiso 1 1 calc R . .
C18 C 0.31395(14) 0.76427(15) 0.3360(2) 0.0274(4) Uani 1 1 d . . .
H18A H 0.2762 0.7810 0.2514 0.033 Uiso 1 1 calc R . .
O19 O 0.14362(11) 0.50038(10) -0.02538(16) 0.0300(4) Uani 1 1 d . . .
C20 C 0.11474(15) 0.58399(15) -0.1064(2) 0.0299(5) Uani 1 1 d . . .
H20A H 0.1586 0.6062 -0.1550 0.036 Uiso 1 1 calc R . .
H20B H 0.1015 0.6363 -0.0480 0.036 Uiso 1 1 calc R . .
C21 C 0.03469(15) 0.55103(15) -0.2077(2) 0.0287(5) Uani 1 1 d . . .
H21A H 0.0468 0.4895 -0.2481 0.034 Uiso 1 1 calc R . .
H21B H -0.0111 0.5398 -0.1574 0.034 Uiso 1 1 calc R . .
N22 N 0.00353(11) 0.61897(12) -0.31897(17) 0.0243(4) Uani 1 1 d . . .
C23 C -0.07072(14) 0.57850(15) -0.4157(2) 0.0264(4) Uani 1 1 d . . .
H23A H -0.1176 0.5668 -0.3680 0.032 Uiso 1 1 calc R . .
H23B H -0.0548 0.5169 -0.4514 0.032 Uiso 1 1 calc R . .
C24 C -0.10071(16) 0.64705(16) -0.5337(2) 0.0324(5) Uani 1 1 d . . .
H24A H -0.0538 0.6580 -0.5817 0.039 Uiso 1 1 calc R . .
H24B H -0.1496 0.6187 -0.6005 0.039 Uiso 1 1 calc R . .
O25 O -0.12620(11) 0.73574(12) -0.48598(18) 0.0394(4) Uani 1 1 d . . .
C26 C -0.05697(16) 0.77643(17) -0.3868(2) 0.0367(5) Uani 1 1 d . . .
H26A H -0.0766 0.8363 -0.3512 0.044 Uiso 1 1 calc R . .
H26B H -0.0098 0.7926 -0.4321 0.044 Uiso 1 1 calc R . .
C27 C -0.02327(15) 0.70937(15) -0.2671(2) 0.0304(5) Uani 1 1 d . . .
H27A H 0.0261 0.7391 -0.2029 0.036 Uiso 1 1 calc R . .
H27B H -0.0686 0.6972 -0.2163 0.036 Uiso 1 1 calc R . .
O30 O 0.13711(12) 0.68603(13) 0.5370(2) 0.0432(4) Uani 1 1 d D . .
H30A H 0.0951(14) 0.663(2) 0.574(3) 0.055(9) Uiso 1 1 d D . .
H30B H 0.1749(18) 0.6376(17) 0.551(4) 0.072(11) Uiso 1 1 d D . .

loop_
_atom_site_aniso_label
_atom_site_aniso_U_11
_atom_site_aniso_U_22
_atom_site_aniso_U_33
_atom_site_aniso_U_23
_atom_site_aniso_U_13
_atom_site_aniso_U_12
Cu 0.02509(19) 0.01793(18) 0.01905(18) 0.00014(10) -0.00304(13) 0.00018(11)
Cl1 0.0301(3) 0.0300(3) 0.0305(3) -0.0033(2) 0.0062(2) -0.0012(2)
Cl2 0.0287(3) 0.0268(3) 0.0275(3) 0.00141(18) -0.0085(2) 0.00025(19)
N1 0.0251(8) 0.0186(8) 0.0199(8) -0.0002(6) 0.0023(7) -0.0003(6)
C2 0.0217(9) 0.0206(10) 0.0202(9) -0.0002(7) 0.0027(7) -0.0005(7)
C3 0.0274(10) 0.0203(9) 0.0217(10) -0.0009(8) 0.0017(8) -0.0012(8)
C4 0.0260(10) 0.0262(10) 0.0183(10) -0.0007(8) 0.0002(8) 0.0010(8)
C5 0.0290(10) 0.0205(9) 0.0211(10) 0.0026(8) 0.0013(8) 0.0009(8)
C6 0.0233(9) 0.0207(9) 0.0204(9) -0.0008(8) 0.0037(8) 0.0007(7)
C7 0.0247(9) 0.0226(10) 0.0190(9) 0.0002(8) 0.0036(7) 0.0006(8)
N8 0.0262(8) 0.0188(8) 0.0204(8) 0.0001(6) 0.0012(7) 0.0016(7)
C9 0.0328(11) 0.0240(10) 0.0245(10) 0.0027(8) 0.0027(8) 0.0010(9)
C10 0.0385(12) 0.0211(10) 0.0305(11) 0.0064(8) 0.0055(9) 0.0033(9)
C11 0.0403(12) 0.0182(10) 0.0324(12) -0.0007(9) 0.0065(9) -0.0034(9)
C12 0.0334(11) 0.0215(10) 0.0247(10) -0.0017(8) 0.0021(8) -0.0037(8)
C13 0.0237(9) 0.0233(10) 0.0186(9) -0.0006(8) 0.0010(7) -0.0001(8)
N14 0.0256(8) 0.0202(8) 0.0209(8) 0.0005(7) 0.0002(7) 0.0000(7)
C15 0.0309(10) 0.0233(10) 0.0225(10) -0.0006(8) -0.0004(8) -0.0020(9)
C16 0.0349(11) 0.0233(10) 0.0307(11) -0.0070(9) 0.0024(9) -0.0037(9)
C17 0.0387(12) 0.0190(10) 0.0337(12) 0.0000(9) 0.0042(9) 0.0019(9)
C18 0.0326(11) 0.0207(10) 0.0263(11) 0.0017(8) 0.0012(8) 0.0017(9)
O19 0.0385(9) 0.0217(8) 0.0221(8) 0.0020(5) -0.0094(6) 0.0013(6)
C20 0.0368(12) 0.0229(10) 0.0259(10) 0.0036(8) -0.0017(9) 0.0004(9)
C21 0.0353(11) 0.0233(10) 0.0232(10) 0.0026(8) -0.0025(9) -0.0011(9)
N22 0.0295(9) 0.0192(8) 0.0216(8) -0.0008(7) 0.0003(7) -0.0001(7)
C23 0.0284(10) 0.0233(10) 0.0252(10) 0.0008(8) 0.0012(8) -0.0021(8)
C24 0.0384(12) 0.0259(11) 0.0274(11) -0.0009(9) -0.0039(9) -0.0023(9)
O25 0.0404(9) 0.0316(9) 0.0386(9) 0.0029(7) -0.0072(7) 0.0091(7)
C26 0.0469(14) 0.0231(11) 0.0342(12) -0.0038(9) -0.0032(10) 0.0026(10)
C27 0.0402(12) 0.0206(10) 0.0268(11) -0.0030(8) 0.0000(9) 0.0046(9)
O30 0.0440(10) 0.0349(10) 0.0515(11) 0.0084(8) 0.0123(8) 0.0018(8)

loop_
_atom_type_symbol
_atom_type_description
_atom_type_scat_dispersion_real
_atom_type_scat_dispersion_imag
_atom_type_scat_source
C C 0.0181 0.0091 'International Tables Vol C Tables 4.2.6.8 and 6.1.1.4'
H H 0.0000 0.0000 'International Tables Vol C Tables 4.2.6.8 and 6.1.1.4'
N N 0.0311 0.0180 'International Tables Vol C Tables 4.2.6.8 and 6.1.1.4'
O O 0.0492 0.0322 'International Tables Vol C Tables 4.2.6.8 and 6.1.1.4'
Cl Cl 0.3639 0.7018 'International Tables Vol C Tables 4.2.6.8 and 6.1.1.4'
Cu Cu -1.9646 0.5888 'International Tables Vol C Tables 4.2.6.8 and 6.1.1.4'

loop_
_geom_angle_atom_site_label_1
_geom_angle_atom_site_label_2
_geom_angle_atom_site_label_3
_geom_angle
_geom_angle_site_symmetry_1
_geom_angle_site_symmetry_3
_geom_angle_publ_flag
N1 Cu N14 79.27(7) . . ?
N1 Cu N8 79.47(6) . . ?
N14 Cu N8 157.30(7) . . ?
N1 Cu Cl2 163.60(6) . . ?
N14 Cu Cl2 98.77(5) . . ?
N8 Cu Cl2 99.36(5) . . ?
N1 Cu Cl1 94.98(6) . . ?
N14 Cu Cl1 92.59(5) . . ?
N8 Cu Cl1 97.10(5) . . ?
Cl2 Cu Cl1 101.39(2) . . ?
C6 N1 C2 121.94(18) . . ?
C6 N1 Cu 119.23(13) . . ?
C2 N1 Cu 118.83(13) . . ?
N1 C2 C3 120.65(18) . . ?
N1 C2 C7 113.26(17) . . ?
C3 C2 C7 126.09(18) . . ?
C2 C3 C4 118.27(18) . . ?
O19 C4 C5 125.25(18) . . ?
O19 C4 C3 114.35(17) . . ?
C5 C4 C3 120.39(19) . . ?
C6 C5 C4 117.19(19) . . ?
N1 C6 C5 121.50(19) . . ?
N1 C6 C13 112.86(17) . . ?
C5 C6 C13 125.63(19) . . ?
N8 C7 C12 121.57(19) . . ?
N8 C7 C2 114.15(17) . . ?
C12 C7 C2 124.27(18) . . ?
C9 N8 C7 119.07(18) . . ?
C9 N8 Cu 126.74(14) . . ?
C7 N8 Cu 114.14(13) . . ?
N8 C9 C10 122.5(2) . . ?
C11 C10 C9 118.5(2) . . ?
C10 C11 C12 119.0(2) . . ?
C7 C12 C11 119.38(19) . . ?
N14 C13 C18 121.10(19) . . ?
N14 C13 C6 114.00(18) . . ?
C18 C13 C6 124.89(18) . . ?
C15 N14 C13 119.22(18) . . ?
C15 N14 Cu 126.29(14) . . ?
C13 N14 Cu 114.37(14) . . ?
N14 C15 C16 122.60(19) . . ?
C17 C16 C15 118.2(2) . . ?
C18 C17 C16 119.4(2) . . ?
C17 C18 C13 119.5(2) . . ?
C4 O19 C20 120.52(16) . . ?
O19 C20 C21 103.99(17) . . ?
N22 C21 C20 113.54(18) . . ?
C21 N22 C23 109.52(16) . . ?
C21 N22 C27 111.83(16) . . ?
C23 N22 C27 107.93(17) . . ?
N22 C23 C24 109.51(17) . . ?
O25 C24 C23 111.10(19) . . ?
C24 O25 C26 110.14(18) . . ?
O25 C26 C27 112.28(19) . . ?
N22 C27 C26 109.74(17) . . ?

loop_
_geom_bond_atom_site_label_1
_geom_bond_atom_site_label_2
_geom_bond_distance
_geom_bond_site_symmetry_2
_geom_bond_publ_flag
Cu N1 1.9525(18) . ?
Cu N14 2.0418(18) . ?
Cu N8 2.0526(17) . ?
Cu Cl2 2.2393(5) . ?
Cu Cl1 2.5237(6) . ?
N1 C6 1.331(3) . ?
N1 C2 1.337(3) . ?
C2 C3 1.383(3) . ?
C2 C7 1.479(3) . ?
C3 C4 1.405(3) . ?
C4 O19 1.344(3) . ?
C4 C5 1.399(3) . ?
C5 C6 1.394(3) . ?
C6 C13 1.479(3) . ?
C7 N8 1.355(3) . ?
C7 C12 1.382(3) . ?
N8 C9 1.334(3) . ?
C9 C10 1.395(3) . ?
C10 C11 1.387(3) . ?
C11 C12 1.390(3) . ?
C13 N14 1.358(3) . ?
C13 C18 1.384(3) . ?
N14 C15 1.331(3) . ?
C15 C16 1.393(3) . ?
C16 C17 1.385(3) . ?
C17 C18 1.383(3) . ?
O19 C20 1.440(2) . ?
C20 C21 1.514(3) . ?
C21 N22 1.463(3) . ?
N22 C23 1.466(3) . ?
N22 C27 1.470(3) . ?
C23 C24 1.512(3) . ?
C24 O25 1.425(3) . ?
O25 C26 1.428(3) . ?
C26 C27 1.520(3) . ?
